data_2000944
loop_
_publ_author_name
'Vennos, D. A.'
'DiSalvo, F. J.'

_publ_section_title
;
 Structure of lithium niobium nitride
;
_journal_issue 4
_journal_name_full 'Acta Crystallographica Section C'
_journal_page_first 610
_journal_page_last 612
_journal_paper_doi 10.1107/S0108270191011654
_journal_volume 48
_journal_year 1992
_chemical_formula_sum 'Li7 N4 Nb'
_chemical_formula_weight 197.49
_symmetry_cell_setting cubic
_symmetry_space_group_name_Hall '-P 2ac 2ab 3'
_symmetry_space_group_name_H-M 'P a -3'
_cell_angle_alpha 90
_cell_angle_beta 90
_cell_angle_gamma 90
_cell_formula_units_Z 8
_cell_length_a 9.8290(10)
_cell_length_b 9.8290(10)
_cell_length_c 9.8290(10)
_cell_volume 949.6(4)
_diffrn_radiation_type Mo
_diffrn_radiation_wavelength 0.71069
_exptl_absorpt_coefficient_mu 2.28
_exptl_crystal_density_diffrn 2.77
_exptl_crystal_F_000 720
_cod_data_source_file cr0379.cif
_cod_data_source_block cr0379a
_cod_original_formula_sum 'Li7 N4 Nb1'
_cod_database_code 2000944

loop_
_atom_site_label
_atom_site_fract_x
_atom_site_fract_y
_atom_site_fract_z
_atom_site_U_iso_or_equiv
Nb(1) .37220(10) .37220(10) .37220(10) .00030(10)
N(1) .2561(4) .0143(5) .9883(4) .00080(10)
N(2) .2589(4) .2589(4) .2589(4) .00050(10)
Li(1) .6320(10) .1397(10) .1151(10) .0017(3)
Li(2) .1190(11) .9012(10) .8652(11) .0017(3)
Li(3) .1321(9) .1321(9) .1321(9) .0013(2)
